data_4518522
loop_
_publ_author_name
'Gao, Can'
'Wang, Xunhua'
'Liu, Jitian'
'Li, Xiaoxun'

_publ_section_title
;
 Highly Diastereo- and Enantioselective Synthesis of
 Tetrahydrobenzo[b]azocines via Palladium-Catalyzed [4 + 4] Cycloaddition
;
_journal_name_full 'ACS Catalysis'
_journal_page_first 2684
_journal_page_last 2690
_journal_paper_doi 10.1021/acscatal.0c05515
_journal_year 2021
_chemical_formula_moiety 'C20 H19 N O3'
_chemical_formula_sum 'C20 H19 N O3'
_chemical_formula_weight 321.36
_space_group_crystal_system orthorhombic
_space_group_IT_number 61
_space_group_name_Hall '-P 2ac 2ab'
_space_group_name_H-M_alt 'P b c a'
_atom_sites_solution_hydrogens geom
_atom_sites_solution_primary dual
_audit_creation_date 2020-07-11
_audit_creation_method
;
Olex2 1.3
(compiled 2020.06.28 svn.raecde09e for OlexSys, GUI svn.r6132)
;
_cell_angle_alpha 90
_cell_angle_beta 90
_cell_angle_gamma 90
_cell_formula_units_Z 8
_cell_length_a 18.5023(7)
_cell_length_b 7.8493(3)
_cell_length_c 22.7256(7)
_cell_measurement_reflns_used 4153
_cell_measurement_temperature 293(2)
_cell_measurement_theta_max 73.0740
_cell_measurement_theta_min 3.8420
_cell_volume 3300.4(2)
_computing_cell_refinement 'CrysAlisPro 1.171.40.68a (Rigaku OD, 2019)'
_computing_data_collection 'CrysAlisPro 1.171.40.68a (Rigaku OD, 2019)'
_computing_data_reduction 'CrysAlisPro 1.171.40.68a (Rigaku OD, 2019)'
_computing_molecular_graphics 'Olex2 1.3 (Dolomanov et al., 2009)'
_computing_publication_material 'Olex2 1.3 (Dolomanov et al., 2009)'
_computing_structure_refinement 'SHELXL 2018/3 (Sheldrick, 2015)'
_computing_structure_solution 'SHELXT  (Sheldrick, 2015)'
_diffrn_ambient_temperature 293(2)
_diffrn_detector 'Hybrid Pixel Array Detector'
_diffrn_detector_area_resol_mean 10.0000
_diffrn_detector_type HyPix
_diffrn_measured_fraction_theta_full 0.997
_diffrn_measured_fraction_theta_max 0.997
_diffrn_measurement_details
;
List of Runs (angles in degrees, time in seconds):

  # Type    Start    End  Width  t~exp~   \w     \q     \k     \f   Frames
--------------------------------------------------------------------------
  1  \w     34.00 105.00   1.00    3.50    --  106.49 -77.00  30.00   71
  2  \w     38.00 105.00   1.00    3.50    --  106.49 -77.00  90.00   67
  3  \w     52.00 111.00   1.00    3.50    --  106.49-127.00 -73.00   59
  4  \w     38.00  97.00   1.00    3.50    --  106.49 -77.00-180.00   59
  5  \w    101.00 174.00   1.00    3.50    --  106.49  19.00 -90.00   73
  6  \w    110.00 178.00   1.00    3.50    --  106.49  94.00 -71.00   68
  7  \w    -26.00  27.00   1.00    0.50    --   48.45 -19.00-180.00   53
  8  \w   -156.00 -75.00   1.00    3.50    --  -86.25 -29.00 -17.00   81
  9  \w   -120.00 -36.00   1.00    0.50    --  -48.45 -29.00 -17.00   84
 10  \w    -43.00 -14.00   1.00    3.50    --  -86.25  38.00 -30.00   29
 11  \w    -85.00 -36.00   1.00    3.50    --  -86.25 127.00   2.00   49
;
_diffrn_measurement_device 'four-circle diffractometer'
_diffrn_measurement_device_type 'XtaLAB Synergy, Dualflex, HyPix'
_diffrn_measurement_method '\w scans'
_diffrn_measurement_specimen_support 'Mitegen 50um'
_diffrn_orient_matrix_type 'CrysAlisPro convention (1999,Acta A55,543-557)'
_diffrn_orient_matrix_UB_11 0.0459585000
_diffrn_orient_matrix_UB_12 -0.0358734000
_diffrn_orient_matrix_UB_13 0.0551135000
_diffrn_orient_matrix_UB_21 0.0621102000
_diffrn_orient_matrix_UB_22 -0.0650244000
_diffrn_orient_matrix_UB_23 -0.0392200000
_diffrn_orient_matrix_UB_31 0.0312521000
_diffrn_orient_matrix_UB_32 0.1817553000
_diffrn_orient_matrix_UB_33 -0.0030804000
_diffrn_radiation_collimation 0.3
_diffrn_radiation_monochromator mirror
_diffrn_radiation_probe x-ray
_diffrn_radiation_type 'Cu K\a'
_diffrn_radiation_wavelength 1.54184
_diffrn_reflns_av_R_equivalents 0.0948
_diffrn_reflns_av_unetI/netI 0.0811
_diffrn_reflns_Laue_measured_fraction_full 0.997
_diffrn_reflns_Laue_measured_fraction_max 0.997
_diffrn_reflns_limit_h_max 22
_diffrn_reflns_limit_h_min -21
_diffrn_reflns_limit_k_max 9
_diffrn_reflns_limit_k_min -7
_diffrn_reflns_limit_l_max 26
_diffrn_reflns_limit_l_min -27
_diffrn_reflns_number 15563
_diffrn_reflns_point_group_measured_fraction_full 0.997
_diffrn_reflns_point_group_measured_fraction_max 0.997
_diffrn_reflns_theta_full 67.067
_diffrn_reflns_theta_max 67.067
_diffrn_reflns_theta_min 3.890
_diffrn_source 'micro-focus sealed X-ray tube'
_diffrn_source_current 24.0
_diffrn_source_power 1.2
_diffrn_source_target Mo
_diffrn_source_type 'PhotonJet (Cu) X-ray Source'
_diffrn_source_voltage 50.0
_exptl_absorpt_coefficient_mu 0.702
_exptl_absorpt_correction_T_max 1.00000
_exptl_absorpt_correction_T_min 0.34188
_exptl_absorpt_correction_type multi-scan
_exptl_absorpt_process_details
;
CrysAlisPro 1.171.40.68a (Rigaku Oxford Diffraction, 2019)
Empirical absorption correction using spherical harmonics,
 implemented in SCALE3 ABSPACK scaling algorithm.
;
_exptl_crystal_colour 'clear light colourless'
_exptl_crystal_colour_lustre clear
_exptl_crystal_colour_modifier light
_exptl_crystal_colour_primary colourless
_exptl_crystal_density_diffrn 1.293
_exptl_crystal_description block
_exptl_crystal_F_000 1360
_exptl_crystal_size_max 0.03
_exptl_crystal_size_mid 0.02
_exptl_crystal_size_min 0.02
_refine_diff_density_max 0.193
_refine_diff_density_min -0.190
_refine_diff_density_rms 0.045
_refine_ls_extinction_method none
_refine_ls_goodness_of_fit_ref 1.048
_refine_ls_hydrogen_treatment constr
_refine_ls_matrix_type full
_refine_ls_number_parameters 218
_refine_ls_number_reflns 2931
_refine_ls_number_restraints 0
_refine_ls_restrained_S_all 1.048
_refine_ls_R_factor_all 0.0695
_refine_ls_R_factor_gt 0.0565
_refine_ls_shift/su_max 0.000
_refine_ls_shift/su_mean 0.000
_refine_ls_structure_factor_coef Fsqd
_refine_ls_weighting_details 'w=1/[\s^2^(Fo^2^)+(0.0845P)^2^+0.4974P] where P=(Fo^2^+2Fc^2^)/3'
_refine_ls_weighting_scheme calc
_refine_ls_wR_factor_gt 0.1526
_refine_ls_wR_factor_ref 0.1650
_reflns_Friedel_coverage 0.000
_reflns_number_gt 2275
_reflns_number_total 2931
_reflns_threshold_expression 'I > 2\s(I)'
_cod_data_source_file cs0c05515_si_002.cif
_cod_data_source_block 200711b
_cod_original_cell_volume 3300.45(19)
_cod_database_code 4518522
_shelx_shelxl_version_number 2018/3
_chemical_oxdiff_formula CNO
_shelx_space_group_comment
;
The symmetry employed for this shelxl refinement is uniquely defined
by the following loop, which should always be used as a source of
symmetry information in preference to the above space-group names.
They are only intended as comments.
;
_shelx_estimated_absorpt_t_max 0.986
_shelx_estimated_absorpt_t_min 0.979
_reflns_odcompleteness_completeness 99.29
_reflns_odcompleteness_iscentric 1
_reflns_odcompleteness_theta 66.97
_olex2_refinement_description
;
1. Fixed Uiso
 At 1.2 times of:
  All C(H) groups, All C(H,H) groups
 At 1.5 times of:
  All C(H,H,H) groups
2.a Ternary CH refined with riding coordinates:
 C2(H2)
2.b Secondary CH2 refined with riding coordinates:
 C8(H8A,H8B), C14(H14A,H14B)
2.c Aromatic/amide H refined with riding coordinates:
 C7(H7), C9(H9), C11(H11), C12(H12), C13(H13), C15(H15), C16(H16), C17(H17),
 C18(H18)
2.d X=CH2 refined with riding coordinates:
 C20(H20A,H20B)
2.e Idealised Me refined as rotating group:
 C19(H19A,H19B,H19C)
;
_olex2_submission_special_instructions 'No special instructions were received'
_oxdiff_exptl_absorpt_empirical_details
;
Empirical correction (ABSPACK) includes:
- Absorption correction using spherical harmonics
- Frame scaling
;
_oxdiff_exptl_absorpt_empirical_full_max 2.590
_oxdiff_exptl_absorpt_empirical_full_min 0.223

loop_
_space_group_symop_operation_xyz
'x, y, z'
'-x+1/2, -y, z+1/2'
'-x, y+1/2, -z+1/2'
'x+1/2, -y+1/2, -z'
'-x, -y, -z'
'x-1/2, y, -z-1/2'
'x, -y-1/2, z-1/2'
'-x-1/2, y-1/2, z'

loop_
_atom_site_label
_atom_site_type_symbol
_atom_site_fract_x
_atom_site_fract_y
_atom_site_fract_z
_atom_site_U_iso_or_equiv
_atom_site_adp_type
_atom_site_occupancy
_atom_site_site_symmetry_order
_atom_site_calc_flag
_atom_site_refinement_flags_posn
_atom_site_refinement_flags_adp
_atom_site_refinement_flags_occupancy
_atom_site_disorder_assembly
_atom_site_disorder_group
O1 O 0.53489(8) 0.66080(18) 0.45615(6) 0.0499(4) Uani 1 1 d . . . . .
O2 O 0.40441(10) 0.40684(19) 0.33568(6) 0.0575(4) Uani 1 1 d . . . . .
O3 O 0.43177(14) 0.6032(2) 0.26919(7) 0.0816(6) Uani 1 1 d . . . . .
N1 N 0.60111(11) 0.7443(2) 0.43677(8) 0.0572(5) Uani 1 1 d . . . . .
C1 C 0.44995(11) 0.6671(2) 0.37286(8) 0.0431(5) Uani 1 1 d . . . . .
C2 C 0.50698(11) 0.5623(2) 0.40763(8) 0.0436(5) Uani 1 1 d . . . . .
H2 H 0.485408 0.456302 0.422123 0.052 Uiso 1 1 calc R U . . .
C3 C 0.38129(11) 0.6999(2) 0.40899(8) 0.0457(5) Uani 1 1 d . . . . .
C4 C 0.42795(12) 0.5594(3) 0.31925(8) 0.0470(5) Uani 1 1 d . . . . .
C5 C 0.57383(11) 0.5241(3) 0.37256(9) 0.0474(5) Uani 1 1 d . . . . .
C6 C 0.62518(12) 0.6428(3) 0.38904(9) 0.0522(5) Uani 1 1 d . . . . .
C7 C 0.37405(13) 0.6529(3) 0.46743(9) 0.0537(5) Uani 1 1 d . . . . .
H7 H 0.411959 0.597835 0.486393 0.064 Uiso 1 1 calc R U . . .
C8 C 0.48261(14) 0.8367(3) 0.35070(9) 0.0526(5) Uani 1 1 d . . . . .
H8A H 0.522614 0.811335 0.324540 0.063 Uiso 1 1 calc R U . . .
H8B H 0.446267 0.896852 0.328012 0.063 Uiso 1 1 calc R U . . .
C9 C 0.58897(13) 0.4070(3) 0.32894(10) 0.0549(5) Uani 1 1 d . . . . .
H9 H 0.554950 0.325989 0.317748 0.066 Uiso 1 1 calc R U . . .
C10 C 0.50929(15) 0.9525(3) 0.39928(10) 0.0581(6) Uani 1 1 d . . . . .
C11 C 0.69228(14) 0.6512(3) 0.36244(11) 0.0645(6) Uani 1 1 d . . . . .
H11 H 0.726316 0.731994 0.373735 0.077 Uiso 1 1 calc R U . . .
C12 C 0.32313(14) 0.7825(3) 0.38276(11) 0.0634(6) Uani 1 1 d . . . . .
H12 H 0.326482 0.815486 0.343554 0.076 Uiso 1 1 calc R U . . .
C13 C 0.65639(14) 0.4135(3) 0.30225(11) 0.0642(6) Uani 1 1 d . . . . .
H13 H 0.667940 0.335189 0.273031 0.077 Uiso 1 1 calc R U . . .
C14 C 0.58388(16) 0.9255(3) 0.42243(12) 0.0667(7) Uani 1 1 d . . . . .
H14A H 0.590019 0.993714 0.457665 0.080 Uiso 1 1 calc R U . . .
H14B H 0.618291 0.966039 0.393434 0.080 Uiso 1 1 calc R U . . .
C15 C 0.70668(14) 0.5354(4) 0.31862(11) 0.0681(7) Uani 1 1 d . . . . .
H15 H 0.751132 0.538872 0.299555 0.082 Uiso 1 1 calc R U . . .
C16 C 0.25435(16) 0.7688(4) 0.47142(13) 0.0738(7) Uani 1 1 d . . . . .
H16 H 0.212209 0.791732 0.492268 0.089 Uiso 1 1 calc R U . . .
C17 C 0.31085(16) 0.6873(3) 0.49789(11) 0.0670(7) Uani 1 1 d . . . . .
H17 H 0.306834 0.654158 0.537051 0.080 Uiso 1 1 calc R U . . .
C18 C 0.26077(16) 0.8165(4) 0.41351(13) 0.0760(8) Uani 1 1 d . . . . .
H18 H 0.222685 0.872126 0.394965 0.091 Uiso 1 1 calc R U . . .
C19 C 0.38111(18) 0.2921(4) 0.28991(11) 0.0744(8) Uani 1 1 d . . . . .
H19A H 0.349122 0.350881 0.263582 0.112 Uiso 1 1 calc R U . . .
H19B H 0.356264 0.197054 0.307192 0.112 Uiso 1 1 calc R U . . .
H19C H 0.422442 0.251802 0.268487 0.112 Uiso 1 1 calc R U . . .
C20 C 0.4690(2) 1.0770(3) 0.42117(12) 0.0744(8) Uani 1 1 d . . . . .
H20A H 0.487283 1.146701 0.450729 0.089 Uiso 1 1 calc R U . . .
H20B H 0.422463 1.094651 0.406960 0.089 Uiso 1 1 calc R U . . .

loop_
_atom_site_aniso_label
_atom_site_aniso_U_11
_atom_site_aniso_U_22
_atom_site_aniso_U_33
_atom_site_aniso_U_23
_atom_site_aniso_U_13
_atom_site_aniso_U_12
O1 0.0529(9) 0.0507(8) 0.0462(7) -0.0033(6) -0.0036(6) -0.0038(6)
O2 0.0712(11) 0.0512(8) 0.0502(8) -0.0059(6) -0.0016(7) -0.0125(7)
O3 0.1329(19) 0.0680(11) 0.0440(9) 0.0056(7) -0.0095(9) -0.0105(11)
N1 0.0557(12) 0.0566(11) 0.0592(10) -0.0057(8) -0.0028(8) -0.0101(9)
C1 0.0476(12) 0.0395(10) 0.0423(9) 0.0020(7) 0.0007(8) 0.0041(8)
C2 0.0491(12) 0.0375(10) 0.0443(10) 0.0012(7) -0.0020(8) 0.0006(8)
C3 0.0468(12) 0.0431(10) 0.0472(10) -0.0009(8) 0.0015(8) 0.0052(9)
C4 0.0486(12) 0.0481(11) 0.0442(10) 0.0030(8) -0.0011(8) 0.0060(9)
C5 0.0461(12) 0.0466(10) 0.0496(10) 0.0038(8) -0.0050(8) 0.0048(9)
C6 0.0486(13) 0.0534(11) 0.0546(11) 0.0003(9) -0.0049(9) 0.0020(10)
C7 0.0556(13) 0.0538(12) 0.0517(11) 0.0051(9) 0.0044(9) 0.0047(10)
C8 0.0659(14) 0.0406(11) 0.0513(11) 0.0056(8) 0.0054(9) 0.0025(9)
C9 0.0525(13) 0.0486(11) 0.0635(12) -0.0040(9) -0.0052(10) 0.0106(10)
C10 0.0779(17) 0.0385(11) 0.0578(11) 0.0041(9) 0.0095(11) -0.0038(10)
C11 0.0491(13) 0.0689(15) 0.0755(15) 0.0054(12) -0.0024(11) -0.0058(11)
C12 0.0606(15) 0.0709(15) 0.0587(12) 0.0060(11) -0.0020(10) 0.0203(12)
C13 0.0563(15) 0.0710(15) 0.0653(13) -0.0072(11) 0.0019(11) 0.0202(12)
C14 0.0794(18) 0.0478(12) 0.0730(14) -0.0109(11) 0.0051(13) -0.0167(12)
C15 0.0507(14) 0.0798(16) 0.0737(14) 0.0077(13) 0.0097(11) 0.0117(13)
C16 0.0613(16) 0.0768(17) 0.0834(16) -0.0050(14) 0.0213(13) 0.0119(13)
C17 0.0703(17) 0.0676(14) 0.0632(13) 0.0040(11) 0.0182(12) 0.0077(13)
C18 0.0561(16) 0.0858(18) 0.0860(17) -0.0014(14) -0.0015(13) 0.0282(14)
C19 0.093(2) 0.0668(15) 0.0631(14) -0.0166(12) -0.0067(13) -0.0173(14)
C20 0.106(2) 0.0471(13) 0.0699(14) -0.0026(11) 0.0057(15) 0.0069(13)

loop_
_atom_type_symbol
_atom_type_description
_atom_type_scat_dispersion_real
_atom_type_scat_dispersion_imag
_atom_type_scat_source
C C 0.0181 0.0091 'International Tables Vol C Tables 4.2.6.8 and 6.1.1.4'
H H 0.0000 0.0000 'International Tables Vol C Tables 4.2.6.8 and 6.1.1.4'
N N 0.0311 0.0180 'International Tables Vol C Tables 4.2.6.8 and 6.1.1.4'
O O 0.0492 0.0322 'International Tables Vol C Tables 4.2.6.8 and 6.1.1.4'

loop_
_geom_angle_atom_site_label_1
_geom_angle_atom_site_label_2
_geom_angle_atom_site_label_3
_geom_angle
_geom_angle_site_symmetry_1
_geom_angle_site_symmetry_3
_geom_angle_publ_flag
C2 O1 N1 108.12(14) . . ?
C4 O2 C19 117.30(17) . . ?
O1 N1 C14 108.34(18) . . ?
C6 N1 O1 104.03(16) . . ?
C6 N1 C14 115.81(19) . . ?
C3 C1 C2 112.26(15) . . ?
C3 C1 C4 107.28(16) . . ?
C3 C1 C8 110.71(16) . . ?
C4 C1 C2 106.94(15) . . ?
C4 C1 C8 108.59(16) . . ?
C8 C1 C2 110.86(18) . . ?
O1 C2 C1 110.37(15) . . ?
O1 C2 H2 110.1 . . ?
O1 C2 C5 102.59(16) . . ?
C1 C2 H2 110.1 . . ?
C5 C2 C1 113.29(16) . . ?
C5 C2 H2 110.1 . . ?
C7 C3 C1 123.28(18) . . ?
C7 C3 C12 117.4(2) . . ?
C12 C3 C1 119.31(18) . . ?
O2 C4 C1 111.10(15) . . ?
O3 C4 O2 123.3(2) . . ?
O3 C4 C1 125.6(2) . . ?
C6 C5 C2 106.71(18) . . ?
C9 C5 C2 132.9(2) . . ?
C9 C5 C6 120.3(2) . . ?
C5 C6 N1 111.7(2) . . ?
C5 C6 C11 122.1(2) . . ?
C11 C6 N1 126.1(2) . . ?
C3 C7 H7 119.7 . . ?
C3 C7 C17 120.6(2) . . ?
C17 C7 H7 119.7 . . ?
C1 C8 H8A 108.7 . . ?
C1 C8 H8B 108.7 . . ?
H8A C8 H8B 107.6 . . ?
C10 C8 C1 114.03(17) . . ?
C10 C8 H8A 108.7 . . ?
C10 C8 H8B 108.7 . . ?
C5 C9 H9 120.9 . . ?
C5 C9 C13 118.1(2) . . ?
C13 C9 H9 120.9 . . ?
C14 C10 C8 118.3(2) . . ?
C20 C10 C8 122.2(3) . . ?
C20 C10 C14 119.5(2) . . ?
C6 C11 H11 121.3 . . ?
C15 C11 C6 117.3(2) . . ?
C15 C11 H11 121.3 . . ?
C3 C12 H12 119.3 . . ?
C18 C12 C3 121.5(2) . . ?
C18 C12 H12 119.3 . . ?
C9 C13 H13 119.6 . . ?
C15 C13 C9 120.8(2) . . ?
C15 C13 H13 119.6 . . ?
N1 C14 H14A 108.7 . . ?
N1 C14 H14B 108.7 . . ?
C10 C14 N1 114.19(19) . . ?
C10 C14 H14A 108.7 . . ?
C10 C14 H14B 108.7 . . ?
H14A C14 H14B 107.6 . . ?
C11 C15 C13 121.4(2) . . ?
C11 C15 H15 119.3 . . ?
C13 C15 H15 119.3 . . ?
C17 C16 H16 120.5 . . ?
C17 C16 C18 118.9(2) . . ?
C18 C16 H16 120.5 . . ?
C7 C17 H17 119.4 . . ?
C16 C17 C7 121.1(2) . . ?
C16 C17 H17 119.4 . . ?
C12 C18 H18 119.8 . . ?
C16 C18 C12 120.4(2) . . ?
C16 C18 H18 119.8 . . ?
O2 C19 H19A 109.5 . . ?
O2 C19 H19B 109.5 . . ?
O2 C19 H19C 109.5 . . ?
H19A C19 H19B 109.5 . . ?
H19A C19 H19C 109.5 . . ?
H19B C19 H19C 109.5 . . ?
C10 C20 H20A 120.0 . . ?
C10 C20 H20B 120.0 . . ?
H20A C20 H20B 120.0 . . ?

loop_
_geom_bond_atom_site_label_1
_geom_bond_atom_site_label_2
_geom_bond_distance
_geom_bond_site_symmetry_2
_geom_bond_publ_flag
O1 N1 1.458(3) . ?
O1 C2 1.442(2) . ?
O2 C4 1.328(3) . ?
O2 C19 1.442(3) . ?
O3 C4 1.191(3) . ?
N1 C6 1.418(3) . ?
N1 C14 1.493(3) . ?
C1 C2 1.554(3) . ?
C1 C3 1.534(3) . ?
C1 C4 1.538(3) . ?
C1 C8 1.546(3) . ?
C2 H2 0.9800 . ?
C2 C5 1.502(3) . ?
C3 C7 1.385(3) . ?
C3 C12 1.390(3) . ?
C5 C6 1.383(3) . ?
C5 C9 1.381(3) . ?
C6 C11 1.382(3) . ?
C7 H7 0.9300 . ?
C7 C17 1.385(4) . ?
C8 H8A 0.9700 . ?
C8 H8B 0.9700 . ?
C8 C10 1.513(3) . ?
C9 H9 0.9300 . ?
C9 C13 1.388(4) . ?
C10 C14 1.492(4) . ?
C10 C20 1.326(4) . ?
C11 H11 0.9300 . ?
C11 C15 1.374(4) . ?
C12 H12 0.9300 . ?
C12 C18 1.375(4) . ?
C13 H13 0.9300 . ?
C13 C15 1.385(4) . ?
C14 H14A 0.9700 . ?
C14 H14B 0.9700 . ?
C15 H15 0.9300 . ?
C16 H16 0.9300 . ?
C16 C17 1.366(4) . ?
C16 C18 1.373(4) . ?
C17 H17 0.9300 . ?
C18 H18 0.9300 . ?
C19 H19A 0.9600 . ?
C19 H19B 0.9600 . ?
C19 H19C 0.9600 . ?
C20 H20A 0.9300 . ?
C20 H20B 0.9300 . ?

loop_
_geom_torsion_atom_site_label_1
_geom_torsion_atom_site_label_2
_geom_torsion_atom_site_label_3
_geom_torsion_atom_site_label_4
_geom_torsion
_geom_torsion_site_symmetry_1
_geom_torsion_site_symmetry_2
_geom_torsion_site_symmetry_3
_geom_torsion_site_symmetry_4
_geom_torsion_publ_flag
O1 N1 C6 C5 9.6(2) . . . . ?
O1 N1 C6 C11 -167.7(2) . . . . ?
O1 N1 C14 C10 -31.8(3) . . . . ?
O1 C2 C5 C6 -20.2(2) . . . . ?
O1 C2 C5 C9 163.4(2) . . . . ?
N1 O1 C2 C1 -94.56(18) . . . . ?
N1 O1 C2 C5 26.44(18) . . . . ?
N1 C6 C11 C15 176.7(2) . . . . ?
C1 C2 C5 C6 98.8(2) . . . . ?
C1 C2 C5 C9 -77.6(3) . . . . ?
C1 C3 C7 C17 179.5(2) . . . . ?
C1 C3 C12 C18 -179.3(2) . . . . ?
C1 C8 C10 C14 85.1(3) . . . . ?
C1 C8 C10 C20 -95.6(3) . . . . ?
C2 O1 N1 C6 -22.9(2) . . . . ?
C2 O1 N1 C14 100.81(18) . . . . ?
C2 C1 C3 C7 4.9(3) . . . . ?
C2 C1 C3 C12 -175.8(2) . . . . ?
C2 C1 C4 O2 55.7(2) . . . . ?
C2 C1 C4 O3 -123.5(2) . . . . ?
C2 C1 C8 C10 -60.6(2) . . . . ?
C2 C5 C6 N1 6.7(2) . . . . ?
C2 C5 C6 C11 -175.9(2) . . . . ?
C2 C5 C9 C13 175.4(2) . . . . ?
C3 C1 C2 O1 -67.3(2) . . . . ?
C3 C1 C2 C5 178.29(16) . . . . ?
C3 C1 C4 O2 -64.9(2) . . . . ?
C3 C1 C4 O3 115.9(3) . . . . ?
C3 C1 C8 C10 64.7(2) . . . . ?
C3 C7 C17 C16 -0.4(4) . . . . ?
C3 C12 C18 C16 -0.1(5) . . . . ?
C4 C1 C2 O1 175.27(15) . . . . ?
C4 C1 C2 C5 60.9(2) . . . . ?
C4 C1 C3 C7 122.1(2) . . . . ?
C4 C1 C3 C12 -58.6(2) . . . . ?
C4 C1 C8 C10 -177.77(19) . . . . ?
C5 C6 C11 C15 -0.4(4) . . . . ?
C5 C9 C13 C15 -0.6(3) . . . . ?
C6 N1 C14 C10 84.6(3) . . . . ?
C6 C5 C9 C13 -0.5(3) . . . . ?
C6 C11 C15 C13 -0.8(4) . . . . ?
C7 C3 C12 C18 0.0(4) . . . . ?
C8 C1 C2 O1 57.1(2) . . . . ?
C8 C1 C2 C5 -57.3(2) . . . . ?
C8 C1 C3 C7 -119.5(2) . . . . ?
C8 C1 C3 C12 59.7(3) . . . . ?
C8 C1 C4 O2 175.40(18) . . . . ?
C8 C1 C4 O3 -3.8(3) . . . . ?
C8 C10 C14 N1 -48.0(3) . . . . ?
C9 C5 C6 N1 -176.36(19) . . . . ?
C9 C5 C6 C11 1.1(3) . . . . ?
C9 C13 C15 C11 1.4(4) . . . . ?
C12 C3 C7 C17 0.2(3) . . . . ?
C14 N1 C6 C5 -109.2(2) . . . . ?
C14 N1 C6 C11 73.5(3) . . . . ?
C17 C16 C18 C12 0.0(5) . . . . ?
C18 C16 C17 C7 0.3(4) . . . . ?
C19 O2 C4 O3 -1.4(4) . . . . ?
C19 O2 C4 C1 179.4(2) . . . . ?
C20 C10 C14 N1 132.7(2) . . . . ?
